data_1572910
loop_
_publ_author_name
'Limberg, Niklas'
'Rautiainen, J. Mikko'
'Lundell, Jan'
'Riedel, Sebastian'
'Rissanen, Kari'
'Puttreddy, Rakesh'

_publ_section_title
;
 Dichlorine-pyridine <i>N</i>-oxide halogen-bonded complexes.
;
_journal_issue 45
_journal_name_full 'Chemical science'
_journal_page_first 18840
_journal_page_last 18845
_journal_paper_doi 10.1039/d4sc06270a
_journal_volume 15
_journal_year 2024
_chemical_formula_moiety 'Cl3, C14 H19 N2 O4'
_chemical_formula_sum 'C14 H19 Cl3 N2 O4'
_chemical_formula_weight 385.66
_space_group_crystal_system monoclinic
_space_group_IT_number 15
_space_group_name_Hall '-C 2yc'
_space_group_name_H-M_alt 'C 1 2/c 1'
_atom_sites_solution_hydrogens mixed
_audit_creation_date 2024-09-11
_audit_creation_method
;
Olex2 1.5-alpha
(compiled 2024.02.16 svn.r378c4104 for OlexSys, GUI svn.r6928)
;
_audit_update_record
;
2024-09-13 deposited with the CCDC.	2024-10-21 downloaded from the CCDC.
;
_cell_angle_alpha 90
_cell_angle_beta 108.1780(10)
_cell_angle_gamma 90
_cell_formula_units_Z 4
_cell_length_a 11.8112(5)
_cell_length_b 8.9258(3)
_cell_length_c 17.6828(8)
_cell_measurement_reflns_used 9942
_cell_measurement_temperature 100.00
_cell_measurement_theta_max 28.27
_cell_measurement_theta_min 2.92
_cell_volume 1771.16(13)
_computing_cell_refinement 'SAINT V8.40B (?, 2016)'
_computing_data_reduction 'SAINT V8.40B (?, 2016)'
_computing_molecular_graphics 'Olex2 1.5-alpha (Dolomanov et al., 2009)'
_computing_publication_material 'Olex2 1.5-alpha (Dolomanov et al., 2009)'
_computing_structure_refinement 'XL  (Sheldrick, 2008)'
_diffrn_ambient_temperature 100.00
_diffrn_measured_fraction_theta_full 0.999
_diffrn_measured_fraction_theta_max 0.999
_diffrn_measurement_device_type 'Bruker D8 Venture'
_diffrn_measurement_method '\f and \w scans'
_diffrn_radiation_type MoK\a
_diffrn_radiation_wavelength 0.71073
_diffrn_reflns_av_R_equivalents 0.0904
_diffrn_reflns_av_unetI/netI 0.0173
_diffrn_reflns_Laue_measured_fraction_full 0.999
_diffrn_reflns_Laue_measured_fraction_max 0.999
_diffrn_reflns_limit_h_max 15
_diffrn_reflns_limit_h_min -14
_diffrn_reflns_limit_k_max 0
_diffrn_reflns_limit_k_min -11
_diffrn_reflns_limit_l_max 23
_diffrn_reflns_limit_l_min -13
_diffrn_reflns_number 2205
_diffrn_reflns_point_group_measured_fraction_full 0.999
_diffrn_reflns_point_group_measured_fraction_max 0.999
_diffrn_reflns_theta_full 25.242
_diffrn_reflns_theta_max 28.322
_diffrn_reflns_theta_min 2.916
_diffrn_source_current 1.0
_diffrn_source_power 0.05
_diffrn_source_voltage 50.0
_diffrn_standards_number 0
_exptl_absorpt_coefficient_mu 0.537
_exptl_absorpt_correction_T_max 0.745686
_exptl_absorpt_correction_T_min 0.675911
_exptl_absorpt_correction_type none
_exptl_absorpt_process_details
;
 TWINABS-2012/1 (Bruker,2012) was used for absorption correction.
 
For component 1:
 wR2(int) was 0.1343 before and 0.0629 after correction.
 The Ratio of minimum to maximum transmission is 0.91.

Final HKLF 4 output contains 73828 reflections, Rint = 0.0904
 (37887 with I > 3sig(I), Rint = 0.0766)
;
_exptl_crystal_colour 'clear colourless'
_exptl_crystal_colour_lustre clear
_exptl_crystal_colour_primary colourless
_exptl_crystal_density_diffrn 1.446
_exptl_crystal_description block
_exptl_crystal_F_000 800
_exptl_crystal_size_max 0.677
_exptl_crystal_size_mid 0.279
_exptl_crystal_size_min 0.182
_refine_diff_density_max 0.601
_refine_diff_density_min -0.358
_refine_diff_density_rms 0.060
_refine_ls_extinction_method none
_refine_ls_goodness_of_fit_ref 1.119
_refine_ls_hydrogen_treatment mixed
_refine_ls_matrix_type full
_refine_ls_number_parameters 109
_refine_ls_number_reflns 2205
_refine_ls_number_restraints 0
_refine_ls_restrained_S_all 1.119
_refine_ls_R_factor_all 0.0414
_refine_ls_R_factor_gt 0.0363
_refine_ls_shift/su_max 0.000
_refine_ls_shift/su_mean 0.000
_refine_ls_structure_factor_coef Fsqd
_refine_ls_weighting_details 'w=1/[\s^2^(Fo^2^)+(0.0426P)^2^+2.2100P] where P=(Fo^2^+2Fc^2^)/3'
_refine_ls_weighting_scheme calc
_refine_ls_wR_factor_gt 0.0910
_refine_ls_wR_factor_ref 0.0951
_reflns_Friedel_coverage 0.000
_reflns_number_gt 1955
_reflns_number_total 2205
_reflns_threshold_expression 'I > 2\s(I)'
_cod_data_source_file d4sc06270a3.cif
_cod_data_source_block OGH_D49_34
_cod_depositor_comments 'Adding full bibliography for 1572907--1572916.cif.'
_cod_database_code 1572910
_shelx_shelxl_version_number 2019/1
_shelx_space_group_comment
;
The symmetry employed for this shelxl refinement is uniquely defined
by the following loop, which should always be used as a source of
symmetry information in preference to the above space-group names.
They are only intended as comments.
;
_shelx_estimated_absorpt_t_max 0.909
_shelx_estimated_absorpt_t_min 0.713
_olex2_refinement_description
;
1.a Aromatic/amide H refined with riding coordinates:
 C1(H1A), C2(H2), C4(H4)
1.b Idealised Me refined as rotating group:
 C6(H6A,H6B,H6C), C7(H7A,H7B,H7C)
;
_olex2_submission_special_instructions 'No special instructions were received'

loop_
_space_group_symop_operation_xyz
'x, y, z'
'-x, y, -z+1/2'
'x+1/2, y+1/2, z'
'-x+1/2, y+1/2, -z+1/2'
'-x, -y, -z'
'x, -y, z-1/2'
'-x+1/2, -y+1/2, -z'
'x+1/2, -y+1/2, z-1/2'

loop_
_atom_site_label
_atom_site_type_symbol
_atom_site_fract_x
_atom_site_fract_y
_atom_site_fract_z
_atom_site_U_iso_or_equiv
_atom_site_adp_type
_atom_site_occupancy
_atom_site_site_symmetry_order
_atom_site_calc_flag
_atom_site_refinement_flags_posn
_atom_site_refinement_flags_adp
_atom_site_refinement_flags_occupancy
_atom_site_disorder_assembly
_atom_site_disorder_group
Cl2 Cl 0.500000 0.40252(6) 0.250000 0.02694(14) Uani 1 2 d S T P . .
Cl3 Cl 0.500000 0.66079(6) 0.250000 0.03308(15) Uani 1 2 d S T P . .
Cl1 Cl 0.500000 0.14779(7) 0.250000 0.03708(16) Uani 1 2 d S T P . .
O2 O 0.61122(9) 0.11530(11) 0.52969(6) 0.0228(2) Uani 1 1 d . . . . .
O1 O 0.65878(10) 0.71873(11) 0.51373(7) 0.0273(3) Uani 1 1 d . . . . .
N1 N 0.65499(10) 0.56659(14) 0.52035(8) 0.0206(3) Uani 1 1 d . . . . .
C1 C 0.61055(12) 0.48556(17) 0.45283(8) 0.0210(3) Uani 1 1 d . . . . .
H1A H 0.588367 0.534618 0.402661 0.025 Uiso 1 1 calc R U . . .
C5 C 0.68909(12) 0.50295(17) 0.59332(9) 0.0222(3) Uani 1 1 d . . . . .
C2 C 0.59735(12) 0.33418(16) 0.45619(9) 0.0206(3) Uani 1 1 d . . . . .
H2 H 0.567524 0.277156 0.408745 0.025 Uiso 1 1 calc R U . . .
C3 C 0.62853(12) 0.26411(15) 0.53080(8) 0.0193(3) Uani 1 1 d . . . . .
C4 C 0.67497(12) 0.34989(16) 0.59904(8) 0.0207(3) Uani 1 1 d . . . . .
H4 H 0.697126 0.303258 0.649862 0.025 Uiso 1 1 calc R U . . .
C6 C 0.73940(15) 0.60268(18) 0.66342(10) 0.0299(3) Uani 1 1 d . . . . .
H6A H 0.808804 0.655985 0.657693 0.045 Uiso 1 1 calc R U . . .
H6B H 0.763649 0.542254 0.712109 0.045 Uiso 1 1 calc R U . . .
H6C H 0.678819 0.675354 0.666528 0.045 Uiso 1 1 calc R U . . .
C7 C 0.62750(15) 0.04152(17) 0.60469(9) 0.0278(3) Uani 1 1 d . . . . .
H7A H 0.607716 -0.064929 0.595419 0.042 Uiso 1 1 calc R U . . .
H7B H 0.575193 0.087456 0.631630 0.042 Uiso 1 1 calc R U . . .
H7C H 0.710677 0.051790 0.638089 0.042 Uiso 1 1 calc R U . . .
H1 H 0.750000 0.750000 0.500000 0.074(13) Uiso 1 2 d S . P . .

loop_
_atom_site_aniso_label
_atom_site_aniso_U_11
_atom_site_aniso_U_22
_atom_site_aniso_U_33
_atom_site_aniso_U_23
_atom_site_aniso_U_13
_atom_site_aniso_U_12
Cl2 0.0270(3) 0.0338(3) 0.0181(2) 0.000 0.00430(18) 0.000
Cl3 0.0411(3) 0.0302(3) 0.0237(3) 0.000 0.0039(2) 0.000
Cl1 0.0503(4) 0.0306(3) 0.0270(3) 0.000 0.0073(2) 0.000
O2 0.0257(5) 0.0189(5) 0.0228(5) 0.0020(4) 0.0063(4) -0.0018(4)
O1 0.0292(6) 0.0156(5) 0.0426(7) 0.0026(4) 0.0191(5) -0.0001(4)
N1 0.0187(6) 0.0180(6) 0.0274(6) 0.0012(5) 0.0104(5) 0.0000(4)
C1 0.0191(6) 0.0246(7) 0.0209(7) 0.0041(5) 0.0088(5) 0.0019(5)
C5 0.0182(6) 0.0241(7) 0.0247(7) -0.0023(5) 0.0075(5) -0.0011(5)
C2 0.0180(6) 0.0234(7) 0.0203(6) 0.0010(5) 0.0059(5) 0.0002(5)
C3 0.0161(6) 0.0190(6) 0.0231(7) 0.0008(5) 0.0066(5) 0.0000(5)
C4 0.0199(6) 0.0224(7) 0.0193(6) 0.0020(5) 0.0054(5) 0.0015(5)
C6 0.0316(8) 0.0276(8) 0.0287(8) -0.0078(6) 0.0064(6) -0.0025(6)
C7 0.0360(8) 0.0220(7) 0.0265(7) 0.0054(6) 0.0115(6) -0.0002(6)

loop_
_atom_type_symbol
_atom_type_description
_atom_type_scat_dispersion_real
_atom_type_scat_dispersion_imag
_atom_type_scat_source
C C 0.0033 0.0016 'International Tables Vol C Tables 4.2.6.8 and 6.1.1.4'
H H 0.0000 0.0000 'International Tables Vol C Tables 4.2.6.8 and 6.1.1.4'
Cl Cl 0.1484 0.1585 'International Tables Vol C Tables 4.2.6.8 and 6.1.1.4'
N N 0.0061 0.0033 'International Tables Vol C Tables 4.2.6.8 and 6.1.1.4'
O O 0.0106 0.0060 'International Tables Vol C Tables 4.2.6.8 and 6.1.1.4'

loop_
_geom_angle_atom_site_label_1
_geom_angle_atom_site_label_2
_geom_angle_atom_site_label_3
_geom_angle
_geom_angle_site_symmetry_1
_geom_angle_site_symmetry_3
_geom_angle_publ_flag
Cl1 Cl2 Cl3 180.0 . . ?
C3 O2 C7 117.59(12) . . ?
N1 O1 H1 107.59(9) . . ?
C1 N1 O1 118.03(12) . . ?
C5 N1 O1 119.48(13) . . ?
C5 N1 C1 122.39(13) . . ?
N1 C1 H1A 119.7 . . ?
N1 C1 C2 120.61(13) . . ?
C2 C1 H1A 119.7 . . ?
N1 C5 C4 118.55(13) . . ?
N1 C5 C6 117.76(14) . . ?
C4 C5 C6 123.68(14) . . ?
C1 C2 H2 120.6 . . ?
C1 C2 C3 118.88(13) . . ?
C3 C2 H2 120.6 . . ?
O2 C3 C2 115.68(13) . . ?
O2 C3 C4 125.08(13) . . ?
C4 C3 C2 119.23(13) . . ?
C5 C4 C3 120.30(13) . . ?
C5 C4 H4 119.9 . . ?
C3 C4 H4 119.9 . . ?
C5 C6 H6A 109.5 . . ?
C5 C6 H6B 109.5 . . ?
C5 C6 H6C 109.5 . . ?
H6A C6 H6B 109.5 . . ?
H6A C6 H6C 109.5 . . ?
H6B C6 H6C 109.5 . . ?
O2 C7 H7A 109.5 . . ?
O2 C7 H7B 109.5 . . ?
O2 C7 H7C 109.5 . . ?
H7A C7 H7B 109.5 . . ?
H7A C7 H7C 109.5 . . ?
H7B C7 H7C 109.5 . . ?

loop_
_geom_bond_atom_site_label_1
_geom_bond_atom_site_label_2
_geom_bond_distance
_geom_bond_site_symmetry_2
_geom_bond_publ_flag
Cl2 Cl3 2.3053(8) . ?
Cl2 Cl1 2.2737(8) . ?
O2 C3 1.3431(17) . ?
O2 C7 1.4387(18) . ?
O1 N1 1.3650(16) . ?
O1 H1 1.2087(11) . ?
N1 C1 1.3539(19) . ?
N1 C5 1.3512(19) . ?
C1 H1A 0.9500 . ?
C1 C2 1.364(2) . ?
C5 C4 1.384(2) . ?
C5 C6 1.491(2) . ?
C2 H2 0.9500 . ?
C2 C3 1.402(2) . ?
C3 C4 1.389(2) . ?
C4 H4 0.9500 . ?
C6 H6A 0.9800 . ?
C6 H6B 0.9800 . ?
C6 H6C 0.9800 . ?
C7 H7A 0.9800 . ?
C7 H7B 0.9800 . ?
C7 H7C 0.9800 . ?

loop_
_geom_torsion_atom_site_label_1
_geom_torsion_atom_site_label_2
_geom_torsion_atom_site_label_3
_geom_torsion_atom_site_label_4
_geom_torsion
_geom_torsion_site_symmetry_1
_geom_torsion_site_symmetry_2
_geom_torsion_site_symmetry_3
_geom_torsion_site_symmetry_4
_geom_torsion_publ_flag
O2 C3 C4 C5 179.99(13) . . . . ?
O1 N1 C1 C2 -175.70(12) . . . . ?
O1 N1 C5 C4 174.53(12) . . . . ?
O1 N1 C5 C6 -5.11(19) . . . . ?
N1 C1 C2 C3 1.2(2) . . . . ?
N1 C5 C4 C3 1.1(2) . . . . ?
C1 N1 C5 C4 -1.8(2) . . . . ?
C1 N1 C5 C6 178.61(13) . . . . ?
C1 C2 C3 O2 178.85(12) . . . . ?
C1 C2 C3 C4 -1.8(2) . . . . ?
C5 N1 C1 C2 0.6(2) . . . . ?
C2 C3 C4 C5 0.6(2) . . . . ?
C6 C5 C4 C3 -179.30(14) . . . . ?
C7 O2 C3 C2 -172.28(12) . . . . ?
C7 O2 C3 C4 8.4(2) . . . . ?
